data_9004917
loop_
_publ_author_name
'Chakhmouradian, A. R.'
'Hughes, J. M.'
'Rakovan, J. F.'

_publ_section_title
;Fluorcaphite, a second occurrence and detailed structural analysis:
 Simultaneous accommodation of Ca, Sr, Na, LREE in the apatite atomic
 arrangement Sample: Mt. Koashva, Khibina complex, Kola Peninsula,
 northwestern Russia
;
_journal_name_full 'The Canadian Mineralogist'
_journal_page_first 735
_journal_page_last 746
_journal_paper_doi 10.2113/gscanmin.43.2.735
_journal_volume 43
_journal_year 2005
_chemical_formula_sum
;Ca3.295 Ce0.185 F0.749 H0.251 La0.175 Na0.195 Nd0.066 O12.251 P3 Pr0.04
 Sr1.044
;
_chemical_name_mineral Fluorcaphite
_space_group_IT_number 173
_symmetry_space_group_name_Hall 'P 6c'
_symmetry_space_group_name_H-M 'P 63'
_cell_angle_alpha 90
_cell_angle_beta 90
_cell_angle_gamma 120
_cell_formula_units_Z 2
_cell_length_a 9.4853
_cell_length_b 9.4853
_cell_length_c 6.9862
_cell_volume 544.344
_database_code_amcsd 0006015
_exptl_crystal_density_diffrn 3.641
_cod_original_formula_sum 'Ca3.295 Sr1.044 Na.195 La.175 Ce.185 Nd.066 Pr.04 P3 O12.251 (F.749 H.251)'
_cod_database_code 9004917

loop_
_space_group_symop_operation_xyz
x,y,z
x-y,x,1/2+z
-y,x-y,z
-x,-y,1/2+z
-x+y,-x,z
y,-x+y,1/2+z

loop_
_atom_site_label
_atom_site_fract_x
_atom_site_fract_y
_atom_site_fract_z
_atom_site_occupancy
_atom_site_U_iso_or_equiv
_atom_site_type_symbol
_atom_site_attached_hydrogens
Ca1 0.66667 0.33333 -0.00170 0.58500 0.01480 Ca 0
Sr1 0.66667 0.33333 -0.00170 0.21000 0.01480 Sr 0
Na1 0.66667 0.33333 -0.00170 0.19500 0.01480 Na 0
La1 0.66667 0.33333 -0.00170 0.01000 0.01480 La 0
Ca1* 0.66667 0.33333 0.50130 0.88000 0.01240 Ca 0
Ce1* 0.66667 0.33333 0.50130 0.06500 0.01240 Ce 0
Nd1* 0.66667 0.33333 0.50130 0.01500 0.01240 Nd 0
Pr1* 0.66667 0.33333 0.50130 0.04000 0.01240 Pr 0
Sr2 0.76099 0.01279 0.25000 0.27800 0.01182 Sr 0
Ca2 0.76099 0.01279 0.25000 0.61000 0.01182 Ca 0
La2 0.76099 0.01279 0.25000 0.05500 0.01182 La 0
Ce2 0.76099 0.01279 0.25000 0.04000 0.01182 Ce 0
Nd2 0.76099 0.01279 0.25000 0.01700 0.01182 Nd 0
P 0.60118 -0.36967 0.25220 1.00000 0.01020 P 0
O1 0.84410 0.32860 0.25610 1.00000 0.01760 O 0
O2 0.41430 -0.46540 0.24930 1.00000 0.02210 O 0
O3 0.65180 -0.26080 0.07260 1.00000 0.02000 O 0
O3* 0.66650 -0.25560 0.42500 1.00000 0.03000 O 0
F 0.00000 0.00000 0.24600 0.74900 0.05200 F 0
O-H 0.00000 0.00000 0.24600 0.25100 0.05200 O 1

loop_
_cod_changelog_entry_id
_cod_changelog_entry_author
_cod_changelog_entry_date
_cod_changelog_entry_text
1
;cod-tools version 3.8.0
Id: cif_guess_AMCSD_atom_types 9581 2023-05-17 12:35:41Z saulius
;
2023-05-18T11:38:30+03:00
;Derived atom types and hydrogen counts
from atom names that follow the AMCSD naming convention
(Wat == water, O-H == hydroxyl).
;

loop_
_cod_related_entry_id
_cod_related_entry_database
_cod_related_entry_code
1 AMCSD 0006015
